data_7700323
loop_
_publ_author_name
'Srivastava, Payal'
'Shukla, Manjulika'
'Kaul, Grace'
'Chopra, Sidharth'
'Patra, Ashis K.'

_publ_section_title
;
 Rationally designed curcumin based ruthenium(ii) antimicrobials effective
 against drug-resistant Staphylococcus aureus.
;
_journal_issue 31
_journal_name_full 'Dalton transactions (Cambridge, England : 2003)'
_journal_page_first 11822
_journal_page_last 11828
_journal_paper_doi 10.1039/c9dt01650c
_journal_volume 48
_journal_year 2019
_chemical_formula_moiety 'C45 H33 N4 O6 Ru, F6 P'
_chemical_formula_sum 'C45 H33 F6 N4 O6 P Ru'
_chemical_formula_weight 971.79
_space_group_crystal_system monoclinic
_space_group_IT_number 15
_space_group_name_Hall '-I 2ya'
_space_group_name_H-M_alt 'I 1 2/a 1'
_symmetry_space_group_name_Hall '-I 2ya'
_symmetry_space_group_name_H-M 'I 1 2/a 1'
_atom_sites_solution_hydrogens geom
_atom_sites_solution_primary iterative
_audit_creation_date 2018-10-05
_audit_creation_method
;
Olex2 1.2
(compiled 2018.05.18 svn.r3508 for OlexSys, GUI svn.r5497)
;
_audit_update_record
;
2018-10-15 deposited with the CCDC.    2019-06-05 downloaded from the CCDC.
;
_cell_angle_alpha 90
_cell_angle_beta 101.698(15)
_cell_angle_gamma 90
_cell_formula_units_Z 8
_cell_length_a 21.829(6)
_cell_length_b 11.353(3)
_cell_length_c 37.793(10)
_cell_measurement_reflns_used 97
_cell_measurement_temperature 273(2)
_cell_measurement_theta_max 25.0
_cell_measurement_theta_min 2.2
_cell_volume 9172(4)
_computing_molecular_graphics 'Olex2 (Dolomanov et al., 2009)'
_computing_publication_material 'Olex2 (Dolomanov et al., 2009)'
_computing_structure_refinement 'ShelXL (Sheldrick, 2015)'
_computing_structure_solution 'olex2.solve (Bourhis et al., 2015)'
_diffrn_ambient_temperature 273.15
_diffrn_measured_fraction_theta_full 0.999
_diffrn_measured_fraction_theta_max 0.999
_diffrn_measurement_device_type 'Bruker APEX-II CCD'
_diffrn_measurement_method '\f and \w scans'
_diffrn_radiation_type MoK\a
_diffrn_radiation_wavelength 0.71073
_diffrn_reflns_av_R_equivalents 0.1467
_diffrn_reflns_av_unetI/netI 0.1024
_diffrn_reflns_Laue_measured_fraction_full 0.999
_diffrn_reflns_Laue_measured_fraction_max 0.999
_diffrn_reflns_limit_h_max 25
_diffrn_reflns_limit_h_min -25
_diffrn_reflns_limit_k_max 13
_diffrn_reflns_limit_k_min -13
_diffrn_reflns_limit_l_max 44
_diffrn_reflns_limit_l_min -44
_diffrn_reflns_number 45704
_diffrn_reflns_point_group_measured_fraction_full 0.999
_diffrn_reflns_point_group_measured_fraction_max 0.999
_diffrn_reflns_theta_full 24.999
_diffrn_reflns_theta_max 24.999
_diffrn_reflns_theta_min 2.201
_exptl_absorpt_coefficient_mu 0.451
_exptl_absorpt_correction_T_max 0.922
_exptl_absorpt_correction_T_min 0.885
_exptl_absorpt_correction_type empirical
_exptl_absorpt_process_details 'SADABAS 2.10 (Bruker 2003)'
_exptl_crystal_colour colorless
_exptl_crystal_density_diffrn 1.408
_exptl_crystal_description block
_exptl_crystal_F_000 3936
_exptl_crystal_size_max 0.27
_exptl_crystal_size_mid 0.23
_exptl_crystal_size_min 0.18
_refine_diff_density_max 1.700
_refine_diff_density_min -1.602
_refine_diff_density_rms 0.243
_refine_ls_extinction_method none
_refine_ls_goodness_of_fit_ref 1.036
_refine_ls_hydrogen_treatment constr
_refine_ls_matrix_type full
_refine_ls_number_parameters 549
_refine_ls_number_reflns 8066
_refine_ls_number_restraints 211
_refine_ls_restrained_S_all 1.046
_refine_ls_R_factor_all 0.1750
_refine_ls_R_factor_gt 0.1248
_refine_ls_shift/su_max 0.001
_refine_ls_shift/su_mean 0.000
_refine_ls_structure_factor_coef Fsqd
_refine_ls_weighting_details 'w=1/[\s^2^(Fo^2^)+(0.1962P)^2^+127.0270P] where P=(Fo^2^+2Fc^2^)/3'
_refine_ls_weighting_scheme calc
_refine_ls_wR_factor_gt 0.3225
_refine_ls_wR_factor_ref 0.3656
_reflns_Friedel_coverage 0.000
_reflns_number_gt 4975
_reflns_number_total 8066
_reflns_threshold_expression 'I > 2\s(I)'
_cod_data_source_file c9dt01650c2.cif
_cod_data_source_block 16marb_0m
_cod_depositor_comments 'Adding full bibliography for 7700322--7700323.cif.'
_cod_database_code 7700323
_shelx_shelxl_version_number 2018/1
_shelx_space_group_comment
;
The symmetry employed for this shelxl refinement is uniquely defined
by the following loop, which should always be used as a source of
symmetry information in preference to the above space-group names.
They are only intended as comments.
;
_olex2_refinement_description
;
1. Fixed Uiso
 At 1.2 times of:
  All C(H) groups, All C(H,H) groups
 At 1.5 times of:
  All C(H,H,H) groups, All O(H) groups
2. Restrained distances
 P1-F7
 1.5 with sigma of 0.02
 O2-C1
 1.5 with sigma of 0.02
 C11-C10
 1.5 with sigma of 0.02
 C14-C13
 1.34 with sigma of 0.002
 O6-C22
 1.43 with sigma of 0.02
 C16-C14
 1.5 with sigma of 0.02
 C14-C16
 1.4 with sigma of 0.02
 F1-F7
 2.2 with sigma of 0.02
 F3-P1
 1.6 with sigma of 0.02
 F4-P1
 1.6 with sigma of 0.02
 C17-C14
 2.5 with sigma of 0.004
3. Rigid bond restraints
 All non-hydrogen atoms
 with sigma for 1-2 distances of 0.01 and sigma for 1-3 distances of 0.01
4. Uiso/Uaniso restraints and constraints
Uanis(C3) = Uanis(C4) = Uanis(C5)
Uanis(C14) = Uanis(C13)
5. Others
 Sof(H13)=Sof(C15)=Sof(H15)=1-FVAR(1)
 Sof(H13A)=Sof(C14)=Sof(H14)=FVAR(1)
 Sof(F3)=1-FVAR(2)
 Sof(F4)=FVAR(2)
6.a Aromatic/amide H refined with riding coordinates:
 C7(H7), C4(H4), C5(H5A), C8(H8), C17(H17), C18(H18), C21(H21), C35(H35),
 C36(H36), C37(H37), C40(H40), C41(H41), C46(H46), C45(H45), C44(H44), C23(H23),
  C24(H24), C25(H25), C28(H28), C29(H29), C32(H32), C33(H33), C34(H34), C9(H9),
 C13(H13A), C13(H13), C14(H14), C15(H15)
6.b Fitted hexagon refined as free rotating group:
 C6(C7,C2,C3,C4,C5), C16(C17,C18,C19,C20,C21)
6.c Idealised Me refined as rotating group:
 C1(H1A,H1B,H1C), C22(H22A,H22B,H22C)
6.d Idealised tetrahedral OH refined as rotating group:
 O5(H5)
;
_olex2_submission_special_instructions 'No special instructions were received'

loop_
_space_group_symop_operation_xyz
'x, y, z'
'-x+1/2, y, -z'
'x+1/2, y+1/2, z+1/2'
'-x+1, y+1/2, -z+1/2'
'-x, -y, -z'
'x-1/2, -y, z'
'-x+1/2, -y+1/2, -z+1/2'
'x, -y+1/2, z+1/2'

loop_
_atom_site_label
_atom_site_type_symbol
_atom_site_fract_x
_atom_site_fract_y
_atom_site_fract_z
_atom_site_U_iso_or_equiv
_atom_site_adp_type
_atom_site_occupancy
_atom_site_site_symmetry_order
_atom_site_calc_flag
_atom_site_refinement_flags_posn
_atom_site_refinement_flags_adp
_atom_site_refinement_flags_occupancy
_atom_site_disorder_assembly
_atom_site_disorder_group
Ru1 Ru 0.62952(4) 0.14558(8) 0.39179(2) 0.0467(4) Uani 1 1 d . U . . .
O3 O 0.7227(4) 0.1611(7) 0.38872(18) 0.0508(17) Uani 1 1 d . U . . .
O1 O 1.0911(5) 0.3946(18) 0.3937(5) 0.198(8) Uani 1 1 d . U . . .
O5 O 0.5139(5) -0.4804(10) 0.1846(3) 0.089(3) Uani 1 1 d . U . . .
H5 H 0.537518 -0.493328 0.170676 0.134 Uiso 1 1 calc GR . . . .
N1 N 0.6473(4) 0.0086(8) 0.4283(2) 0.0484(19) Uani 1 1 d . U . . .
N2 N 0.6470(4) 0.2398(8) 0.4395(2) 0.0487(19) Uani 1 1 d . U . . .
N4 N 0.5344(4) 0.1482(8) 0.3893(2) 0.054(2) Uani 1 1 d . U . . .
N3 N 0.6060(4) 0.2892(9) 0.3586(2) 0.055(2) Uani 1 1 d . U . . .
O2 O 1.0201(9) 0.484(2) 0.4183(6) 0.188(6) Uani 1 1 d D U . . .
C6 C 0.9060(3) 0.2711(10) 0.3800(3) 0.088(4) Uani 1 1 d . U . . .
C7 C 0.9282(4) 0.3684(10) 0.4010(3) 0.111(4) Uani 1 1 d G U . . .
H7 H 0.901936 0.408888 0.413321 0.133 Uiso 1 1 calc R . . . .
C2 C 0.9898(5) 0.4051(11) 0.4037(3) 0.120(5) Uani 1 1 d G U . . .
C3 C 1.0291(3) 0.3446(13) 0.3854(4) 0.139(4) Uani 1 1 d G U . . .
C4 C 1.0069(5) 0.2474(12) 0.3643(3) 0.139(4) Uani 1 1 d G U . . .
H4 H 1.033166 0.206863 0.351999 0.166 Uiso 1 1 calc R . . . .
C5 C 0.9453(5) 0.2106(10) 0.3616(3) 0.139(4) Uani 1 1 d G U . . .
H5A H 0.930487 0.145546 0.347480 0.166 Uiso 1 1 calc R . . . .
C8 C 0.8422(5) 0.2355(11) 0.3799(3) 0.055(3) Uani 1 1 d . U . . .
H8 H 0.818743 0.284668 0.391687 0.066 Uiso 1 1 calc R . . . .
C11 C 0.7189(6) 0.0184(11) 0.3405(3) 0.065(3) Uani 1 1 d D U . . .
C16 C 0.6113(7) -0.2637(9) 0.2647(3) 0.174(8) Uani 1 1 d D U . . .
C17 C 0.6420(5) -0.3428(10) 0.2462(3) 0.155(7) Uani 1 1 d DG U . A .
H17 H 0.685450 -0.347205 0.251615 0.186 Uiso 1 1 calc R . . . .
C18 C 0.6078(6) -0.4153(8) 0.2198(2) 0.120(5) Uani 1 1 d G U . A .
H18 H 0.628372 -0.468184 0.207443 0.144 Uiso 1 1 calc R . . . .
C19 C 0.5429(6) -0.4086(10) 0.2118(3) 0.113(5) Uani 1 1 d G U . A .
C20 C 0.5122(5) -0.3295(12) 0.2302(4) 0.148(6) Uani 1 1 d G U . A .
C21 C 0.5464(7) -0.2571(10) 0.2567(3) 0.155(7) Uani 1 1 d G U . A 9
H21 H 0.525790 -0.204130 0.269017 0.186 Uiso 1 1 calc R . . A 9
C35 C 0.6453(7) 0.3610(11) 0.3450(4) 0.069(3) Uani 1 1 d . U . . .
H35 H 0.688309 0.349055 0.351016 0.083 Uiso 1 1 calc R . . . .
C36 C 0.6207(8) 0.4526(12) 0.3221(4) 0.079(4) Uani 1 1 d . U . . .
H36 H 0.647659 0.499103 0.311925 0.094 Uiso 1 1 calc R . . . .
C37 C 0.5582(7) 0.4764(11) 0.3140(4) 0.074(3) Uani 1 1 d . U . . .
H37 H 0.542771 0.538971 0.298932 0.089 Uiso 1 1 calc R . . . .
C38 C 0.5179(6) 0.4051(10) 0.3289(3) 0.061(3) Uani 1 1 d . U . . .
C39 C 0.5437(6) 0.3133(10) 0.3510(3) 0.053(2) Uani 1 1 d . U . . .
C40 C 0.4499(7) 0.4196(12) 0.3226(4) 0.074(3) Uani 1 1 d . U . . .
H40 H 0.431045 0.480108 0.307685 0.089 Uiso 1 1 calc R . . . .
C41 C 0.4146(7) 0.3484(12) 0.3378(4) 0.072(3) Uani 1 1 d . U . . .
H41 H 0.371593 0.361277 0.332965 0.087 Uiso 1 1 calc R . . . .
C42 C 0.4393(6) 0.2511(11) 0.3615(3) 0.060(3) Uani 1 1 d . U . . .
C43 C 0.5056(5) 0.2366(10) 0.3683(3) 0.053(2) Uani 1 1 d . U . . .
C46 C 0.4042(6) 0.1734(12) 0.3781(4) 0.066(3) Uani 1 1 d . U . . .
H46 H 0.360989 0.180909 0.374469 0.079 Uiso 1 1 calc R . . . .
C45 C 0.4346(6) 0.0863(11) 0.3997(3) 0.059(3) Uani 1 1 d . U . . .
H45 H 0.411915 0.033000 0.410612 0.071 Uiso 1 1 calc R . . . .
C44 C 0.4996(6) 0.0770(11) 0.4053(3) 0.058(3) Uani 1 1 d . U . . .
H44 H 0.519487 0.018984 0.420911 0.069 Uiso 1 1 calc R . . . .
C23 C 0.6485(6) -0.1067(10) 0.4227(3) 0.058(3) Uani 1 1 d . U . . .
H23 H 0.642248 -0.134691 0.399097 0.069 Uiso 1 1 calc R . . . .
C24 C 0.6587(6) -0.1858(12) 0.4508(4) 0.071(3) Uani 1 1 d . U . . .
H24 H 0.659083 -0.265621 0.445348 0.086 Uiso 1 1 calc R . . . .
C25 C 0.6683(6) -0.1541(12) 0.4862(4) 0.067(3) Uani 1 1 d . U . . .
H25 H 0.673735 -0.209756 0.504642 0.080 Uiso 1 1 calc R . . . .
C26 C 0.6694(5) -0.0299(12) 0.4935(3) 0.054(2) Uani 1 1 d . U . . .
C27 C 0.6580(5) 0.0488(10) 0.4638(3) 0.046(2) Uani 1 1 d . U . . .
C28 C 0.6825(6) 0.0170(15) 0.5287(3) 0.071(3) Uani 1 1 d . U . . .
H28 H 0.689279 -0.033104 0.548544 0.085 Uiso 1 1 calc R . . . .
C29 C 0.6851(5) 0.1368(15) 0.5336(3) 0.069(3) Uani 1 1 d . U . . .
H29 H 0.695685 0.166197 0.557043 0.083 Uiso 1 1 calc R . . . .
C30 C 0.6724(5) 0.2163(13) 0.5048(3) 0.062(3) Uani 1 1 d . U . . .
C31 C 0.6588(5) 0.1687(10) 0.4690(3) 0.048(2) Uani 1 1 d . U . . .
C32 C 0.6506(6) 0.3561(11) 0.4435(4) 0.063(3) Uani 1 1 d . U . . .
H32 H 0.644263 0.404804 0.423275 0.075 Uiso 1 1 calc R . . . .
C33 C 0.6641(7) 0.4054(14) 0.4786(4) 0.077(4) Uani 1 1 d . U . . .
H33 H 0.665856 0.486811 0.481221 0.092 Uiso 1 1 calc R . . . .
C34 C 0.6743(6) 0.3379(14) 0.5077(4) 0.073(3) Uani 1 1 d . U . . .
H34 H 0.682809 0.372551 0.530495 0.088 Uiso 1 1 calc R . . . .
P1 P 0.7302(3) 0.6051(5) 0.58996(19) 0.1161(17) Uani 1 1 d D U . . .
F5 F 0.6626(5) 0.6039(9) 0.5895(4) 0.147(4) Uani 1 1 d . U . . .
F2 F 0.7275(5) 0.7458(9) 0.5910(3) 0.133(4) Uani 1 1 d . U . . .
F7 F 0.7371(9) 0.6050(11) 0.5515(4) 0.222(7) Uani 1 1 d D U . . .
C1 C 0.9882(14) 0.551(3) 0.4428(8) 0.200(11) Uani 1 1 d D U . . .
H1A H 0.955125 0.597334 0.428788 0.300 Uiso 1 1 calc GR . . . .
H1B H 1.017700 0.602365 0.457698 0.300 Uiso 1 1 calc GR . . . .
H1C H 0.971091 0.497381 0.457815 0.300 Uiso 1 1 calc GR . . . .
O6 O 0.4573(10) -0.3445(15) 0.2222(4) 0.160(6) Uani 1 1 d D U . . .
C22 C 0.4172(16) -0.282(4) 0.2429(7) 0.27(2) Uani 1 1 d D U . . .
H22A H 0.378826 -0.259413 0.227081 0.408 Uiso 1 1 calc GR . . . .
H22B H 0.438423 -0.212921 0.253793 0.408 Uiso 1 1 calc GR . . . .
H22C H 0.408038 -0.332875 0.261496 0.408 Uiso 1 1 calc GR . . . .
C10 C 0.7492(5) 0.1054(10) 0.3660(3) 0.054(2) Uani 1 1 d D U . . .
C9 C 0.8135(6) 0.1365(11) 0.3642(3) 0.060(3) Uani 1 1 d . U . . .
H9 H 0.835690 0.086713 0.351869 0.072 Uiso 1 1 calc R . . . .
C13 C 0.6284(8) -0.0914(13) 0.3070(4) 0.091(4) Uani 1 1 d D U . . .
H13A H 0.585874 -0.079733 0.298081 0.109 Uiso 0.58(3) 1 calc R . P A 5
H13 H 0.655252 -0.093687 0.290811 0.109 Uiso 0.42(3) 1 calc R . P A 4
O4 O 0.6125(4) 0.0322(8) 0.3477(2) 0.064(2) Uani 1 1 d . U . . .
C12 C 0.6554(7) -0.0109(13) 0.3340(3) 0.069(3) Uani 1 1 d . U . . .
C14 C 0.6528(10) -0.1819(16) 0.2919(5) 0.091(4) Uani 0.58(3) 1 d D U P A 5
H14 H 0.695703 -0.195507 0.297903 0.109 Uiso 0.58(3) 1 calc R . P A 5
F1 F 0.8015(6) 0.6199(19) 0.6037(5) 0.321(11) Uani 1 1 d D U . . .
F4 F 0.7459(8) 0.6018(18) 0.6294(4) 0.123(5) Uani 0.59(3) 1 d D U P B 11
F6 F 0.7357(9) 0.4739(14) 0.5966(7) 0.313(13) Uani 1 1 d . U . C 3
C15 C 0.587(3) -0.158(4) 0.2953(8) 0.131(11) Uani 0.42(3) 1 d . U P A 4
H15 H 0.547934 -0.155811 0.301045 0.157 Uiso 0.42(3) 1 calc R . P A 4
F3 F 0.722(2) 0.648(3) 0.6291(5) 0.165(8) Uani 0.41(3) 1 d D U P B 10

loop_
_atom_site_aniso_label
_atom_site_aniso_U_11
_atom_site_aniso_U_22
_atom_site_aniso_U_33
_atom_site_aniso_U_23
_atom_site_aniso_U_13
_atom_site_aniso_U_12
Ru1 0.0592(6) 0.0518(6) 0.0300(5) 0.0031(4) 0.0107(4) -0.0021(4)
O3 0.065(4) 0.058(5) 0.033(4) 0.004(3) 0.021(3) 0.006(3)
O1 0.056(6) 0.297(18) 0.244(18) 0.171(14) 0.035(8) 0.001(8)
O5 0.109(8) 0.080(7) 0.069(7) -0.006(5) -0.005(5) -0.019(6)
N1 0.046(5) 0.061(4) 0.038(4) 0.002(3) 0.007(4) -0.006(4)
N2 0.046(5) 0.060(4) 0.044(4) -0.001(3) 0.019(4) -0.011(4)
N4 0.063(4) 0.060(5) 0.036(5) 0.006(4) 0.008(3) -0.003(4)
N3 0.062(5) 0.062(5) 0.044(5) 0.006(4) 0.017(4) -0.001(4)
O2 0.137(14) 0.192(18) 0.21(2) 0.065(10) -0.028(12) -0.083(12)
C6 0.048(6) 0.132(11) 0.088(10) 0.072(7) 0.024(6) -0.001(6)
C7 0.040(6) 0.154(13) 0.129(13) 0.077(8) -0.004(6) -0.013(6)
C2 0.052(7) 0.135(13) 0.167(17) 0.077(8) 0.012(8) -0.014(7)
C3 0.074(6) 0.203(12) 0.156(11) 0.115(7) 0.064(6) 0.042(6)
C4 0.074(6) 0.203(12) 0.156(11) 0.115(7) 0.064(6) 0.042(6)
C5 0.074(6) 0.203(12) 0.156(11) 0.115(7) 0.064(6) 0.042(6)
C8 0.052(5) 0.072(7) 0.046(6) 0.016(5) 0.018(5) 0.016(5)
C11 0.084(6) 0.069(8) 0.041(6) -0.003(5) 0.014(6) 0.011(6)
C16 0.33(2) 0.098(13) 0.061(11) 0.019(7) -0.036(14) -0.069(15)
C17 0.250(16) 0.113(14) 0.073(12) -0.006(8) -0.038(12) -0.100(13)
C18 0.167(10) 0.115(11) 0.049(8) 0.033(6) -0.044(8) -0.086(9)
C19 0.181(11) 0.083(10) 0.052(8) 0.012(6) -0.033(8) -0.029(10)
C20 0.254(14) 0.093(14) 0.086(14) 0.007(8) 0.005(15) -0.022(15)
C21 0.34(2) 0.065(10) 0.051(9) 0.026(6) 0.015(12) -0.038(12)
C35 0.082(7) 0.065(8) 0.067(8) 0.014(6) 0.029(6) 0.001(6)
C36 0.110(8) 0.060(8) 0.076(9) 0.017(6) 0.043(8) 0.008(7)
C37 0.111(8) 0.045(7) 0.069(8) 0.016(6) 0.027(7) 0.017(6)
C38 0.089(6) 0.046(6) 0.047(7) 0.004(5) 0.008(6) 0.010(5)
C39 0.065(5) 0.053(6) 0.039(6) 0.000(4) 0.007(5) 0.001(5)
C40 0.089(7) 0.061(8) 0.067(8) 0.006(6) 0.000(7) 0.019(6)
C41 0.075(7) 0.068(8) 0.067(8) -0.005(5) -0.003(6) 0.012(6)
C42 0.067(6) 0.055(6) 0.057(7) -0.009(5) 0.008(5) 0.004(5)
C43 0.060(5) 0.051(6) 0.045(6) -0.001(4) 0.005(5) -0.007(5)
C46 0.053(6) 0.071(8) 0.073(9) -0.006(5) 0.010(6) 0.002(5)
C45 0.061(6) 0.054(7) 0.067(8) -0.009(5) 0.024(6) -0.009(5)
C44 0.064(5) 0.058(7) 0.051(7) 0.009(5) 0.012(5) -0.002(5)
C23 0.069(7) 0.051(5) 0.054(6) 0.005(4) 0.016(6) -0.003(6)
C24 0.083(9) 0.053(6) 0.078(7) 0.016(5) 0.014(7) 0.005(7)
C25 0.055(7) 0.079(6) 0.069(6) 0.035(5) 0.018(6) 0.013(7)
C26 0.034(5) 0.086(6) 0.044(5) 0.015(4) 0.013(4) 0.005(6)
C27 0.039(5) 0.064(5) 0.038(4) 0.006(4) 0.018(4) 0.003(5)
C28 0.052(7) 0.130(8) 0.035(5) 0.019(6) 0.022(5) 0.006(8)
C29 0.047(6) 0.139(8) 0.024(5) -0.007(5) 0.012(5) 0.001(8)
C30 0.042(6) 0.101(6) 0.047(5) -0.013(5) 0.023(5) -0.014(6)
C31 0.041(5) 0.073(5) 0.033(4) -0.001(4) 0.017(4) -0.006(5)
C32 0.067(7) 0.064(6) 0.062(6) -0.009(5) 0.027(6) -0.014(6)
C33 0.084(9) 0.082(8) 0.075(7) -0.028(5) 0.041(8) -0.033(8)
C34 0.065(8) 0.110(7) 0.054(6) -0.030(5) 0.031(6) -0.029(8)
P1 0.110(3) 0.096(3) 0.148(5) 0.035(3) 0.041(4) 0.001(3)
F5 0.082(5) 0.090(6) 0.277(13) 0.008(9) 0.058(6) -0.001(5)
F2 0.149(8) 0.108(5) 0.170(10) -0.044(5) 0.101(8) -0.043(5)
F7 0.42(2) 0.081(7) 0.228(9) 0.002(8) 0.217(12) 0.033(11)
C1 0.22(3) 0.14(2) 0.20(3) 0.024(14) -0.060(18) -0.09(2)
O6 0.249(14) 0.143(13) 0.097(11) -0.007(9) 0.055(11) -0.031(12)
C22 0.34(3) 0.38(6) 0.11(2) -0.05(3) 0.07(2) 0.06(4)
C10 0.062(5) 0.065(7) 0.034(5) 0.005(4) 0.009(4) 0.013(5)
C9 0.070(6) 0.077(8) 0.039(6) 0.006(5) 0.026(5) 0.012(5)
C13 0.123(11) 0.100(10) 0.054(7) -0.005(5) 0.028(7) -0.028(8)
O4 0.075(5) 0.076(5) 0.040(4) 0.002(3) 0.007(4) -0.005(4)
C12 0.092(7) 0.078(8) 0.039(6) -0.004(5) 0.017(6) -0.006(6)
C14 0.123(11) 0.100(10) 0.054(7) -0.005(5) 0.028(7) -0.028(8)
F1 0.086(6) 0.45(2) 0.44(2) 0.352(19) 0.083(8) 0.047(8)
F4 0.081(10) 0.138(12) 0.151(7) -0.109(7) 0.029(7) 0.023(9)
F6 0.270(16) 0.160(8) 0.59(3) 0.238(17) 0.27(2) 0.138(9)
C15 0.24(4) 0.10(2) 0.033(16) 0.041(11) -0.026(17) -0.087(18)
F3 0.228(18) 0.12(2) 0.139(9) 0.051(10) 0.011(10) 0.125(16)

loop_
_atom_type_symbol
_atom_type_description
_atom_type_scat_dispersion_real
_atom_type_scat_dispersion_imag
_atom_type_scat_source
C C 0.0033 0.0016 'International Tables Vol C Tables 4.2.6.8 and 6.1.1.4'
H H 0.0000 0.0000 'International Tables Vol C Tables 4.2.6.8 and 6.1.1.4'
F F 0.0171 0.0103 'International Tables Vol C Tables 4.2.6.8 and 6.1.1.4'
N N 0.0061 0.0033 'International Tables Vol C Tables 4.2.6.8 and 6.1.1.4'
O O 0.0106 0.0060 'International Tables Vol C Tables 4.2.6.8 and 6.1.1.4'
P P 0.1023 0.0942 'International Tables Vol C Tables 4.2.6.8 and 6.1.1.4'
Ru Ru -1.2594 0.8363 'International Tables Vol C Tables 4.2.6.8 and 6.1.1.4'

loop_
_geom_angle_atom_site_label_1
_geom_angle_atom_site_label_2
_geom_angle_atom_site_label_3
_geom_angle
O3 Ru1 O4 91.5(3)
N1 Ru1 O3 92.8(3)
N1 Ru1 O4 92.8(3)
N2 Ru1 O3 89.7(3)
N2 Ru1 N1 80.2(4)
N2 Ru1 O4 172.9(3)
N4 Ru1 O3 171.9(3)
N4 Ru1 N1 95.3(3)
N4 Ru1 N2 92.2(3)
N4 Ru1 O4 87.6(4)
N3 Ru1 O3 91.4(3)
N3 Ru1 N1 174.2(4)
N3 Ru1 N2 95.8(4)
N3 Ru1 N4 80.5(4)
N3 Ru1 O4 91.1(4)
C10 O3 Ru1 125.0(7)
C19 O5 H5 109.5
C23 N1 Ru1 130.0(8)
C23 N1 C27 118.3(10)
C27 N1 Ru1 111.7(7)
C31 N2 Ru1 112.3(7)
C32 N2 Ru1 127.6(8)
C32 N2 C31 120.0(10)
C43 N4 Ru1 112.5(7)
C44 N4 Ru1 129.1(8)
C44 N4 C43 118.4(10)
C35 N3 Ru1 127.4(9)
C35 N3 C39 118.8(11)
C39 N3 Ru1 113.7(7)
C2 O2 C1 113(2)
C7 C6 C5 120.0
C7 C6 C8 116.5(9)
C5 C6 C8 123.5(9)
C6 C7 H7 120.0
C6 C7 C2 120.0
C2 C7 H7 120.0
O2 C2 C7 134.7(15)
O2 C2 C3 105.3(15)
C3 C2 C7 120.0
C2 C3 O1 110.1(13)
C2 C3 C4 120.0
C4 C3 O1 129.8(13)
C3 C4 H4 120.0
C3 C4 C5 120.0
C5 C4 H4 120.0
C6 C5 H5A 120.0
C4 C5 C6 120.0
C4 C5 H5A 120.0
C6 C8 H8 117.0
C9 C8 C6 126.0(11)
C9 C8 H8 117.0
C12 C11 C10 125.7(12)
C17 C16 C21 120.0
C17 C16 C14 116.5(8)
C17 C16 C15 167.7(17)
C16 C17 H17 120.0
C16 C17 C18 120.0
C18 C17 H17 120.0
C17 C18 H18 120.0
C17 C18 C19 120.0
C19 C18 H18 120.0
O5 C19 C18 115.4(10)
O5 C19 C20 124.5(10)
C20 C19 C18 120.0
C19 C20 C21 120.0
O6 C20 C19 110.1(13)
O6 C20 C21 129.5(13)
C16 C21 H21 120.0
C20 C21 C16 120.0
C20 C21 H21 120.0
N3 C35 H35 120.3
N3 C35 C36 119.4(13)
C36 C35 H35 120.3
C35 C36 H36 119.0
C37 C36 C35 122.1(13)
C37 C36 H36 119.0
C36 C37 H37 120.7
C36 C37 C38 118.6(12)
C38 C37 H37 120.7
C37 C38 C40 124.8(12)
C39 C38 C37 118.0(12)
C39 C38 C40 117.2(12)
N3 C39 C38 123.0(11)
N3 C39 C43 115.2(10)
C38 C39 C43 121.8(11)
C38 C40 H40 119.3
C41 C40 C38 121.4(12)
C41 C40 H40 119.3
C40 C41 H41 118.2
C40 C41 C42 123.7(13)
C42 C41 H41 118.2
C43 C42 C41 115.7(12)
C46 C42 C41 126.0(12)
C46 C42 C43 118.3(11)
N4 C43 C39 118.0(10)
N4 C43 C42 121.7(11)
C42 C43 C39 120.2(11)
C42 C46 H46 120.6
C45 C46 C42 118.9(12)
C45 C46 H46 120.6
C46 C45 H45 120.0
C46 C45 C44 120.1(12)
C44 C45 H45 120.0
N4 C44 C45 122.6(11)
N4 C44 H44 118.7
C45 C44 H44 118.7
N1 C23 H23 119.2
N1 C23 C24 121.7(12)
C24 C23 H23 119.2
C23 C24 H24 118.1
C25 C24 C23 123.8(13)
C25 C24 H24 118.1
C24 C25 H25 121.9
C24 C25 C26 116.2(11)
C26 C25 H25 121.9
C27 C26 C25 118.3(11)
C28 C26 C25 123.1(12)
C28 C26 C27 118.6(12)
N1 C27 C26 121.7(11)
C31 C27 N1 117.1(9)
C31 C27 C26 121.2(10)
C26 C28 H28 120.0
C29 C28 C26 120.0(12)
C29 C28 H28 120.0
C28 C29 H29 118.8
C28 C29 C30 122.4(11)
C30 C29 H29 118.8
C29 C30 C31 117.6(13)
C34 C30 C29 125.6(12)
C34 C30 C31 116.8(12)
N2 C31 C27 118.5(9)
N2 C31 C30 121.3(11)
C27 C31 C30 120.1(11)
N2 C32 H32 120.1
N2 C32 C33 119.7(13)
C33 C32 H32 120.1
C32 C33 H33 119.3
C34 C33 C32 121.3(14)
C34 C33 H33 119.3
C30 C34 H34 119.6
C33 C34 C30 120.8(12)
C33 C34 H34 119.6
F5 P1 F2 88.1(6)
F5 P1 F7 106.7(11)
F5 P1 F1 160.6(11)
F5 P1 F6 92.2(8)
F5 P1 F3 73.2(16)
F2 P1 F3 70.5(12)
F7 P1 F2 92.1(7)
F7 P1 F1 91.8(8)
F7 P1 F6 98.0(12)
F7 P1 F3 162.5(12)
F1 P1 F2 85.6(9)
F1 P1 F3 87.4(18)
F4 P1 F5 92.3(10)
F4 P1 F2 90.2(10)
F4 P1 F7 160.9(11)
F4 P1 F1 69.4(10)
F6 P1 F2 169.3(13)
F6 P1 F1 90.6(11)
O2 C1 H1A 109.5
O2 C1 H1B 109.5
O2 C1 H1C 109.5
H1A C1 H1B 109.5
H1A C1 H1C 109.5
H1B C1 H1C 109.5
C20 O6 C22 118(2)
O6 C22 H22A 109.5
O6 C22 H22B 109.5
O6 C22 H22C 109.5
H22A C22 H22B 109.5
H22A C22 H22C 109.5
H22B C22 H22C 109.5
O3 C10 C11 124.9(11)
O3 C10 C9 118.4(10)
C11 C10 C9 116.7(11)
C8 C9 C10 122.7(11)
C8 C9 H9 118.6
C10 C9 H9 118.6
C12 C13 H13A 114.2
C12 C13 H13 105.5
C14 C13 H13A 114.2
C14 C13 C12 131.6(15)
C15 C13 H13 105.5
C15 C13 C12 149(3)
C12 O4 Ru1 123.0(8)
C11 C12 C13 122.5(13)
O4 C12 C11 129.0(12)
O4 C12 C13 108.3(13)
C16 C14 H14 119.5
C13 C14 C16 121.1(16)
C13 C14 H14 119.5
P1 F1 F4 52.9(7)
P1 F4 F1 57.7(9)
C16 C15 H15 124.3
C13 C15 C16 111(4)
C13 C15 H15 124.3

loop_
_geom_bond_atom_site_label_1
_geom_bond_atom_site_label_2
_geom_bond_distance
Ru1 O3 2.067(8)
Ru1 N1 2.063(9)
Ru1 N2 2.063(9)
Ru1 N4 2.059(10)
Ru1 N3 2.059(9)
Ru1 O4 2.078(8)
O3 C10 1.293(13)
O1 C3 1.444(16)
O5 H5 0.8200
O5 C19 1.363(12)
N1 C23 1.327(14)
N1 C27 1.391(13)
N2 C31 1.358(13)
N2 C32 1.329(15)
N4 C43 1.352(14)
N4 C44 1.337(14)
N3 C35 1.357(15)
N3 C39 1.360(14)
O2 C2 1.19(2)
O2 C1 1.475(18)
C6 C7 1.3900
C6 C5 1.3900
C6 C8 1.451(13)
C7 H7 0.9300
C7 C2 1.3900
C2 C3 1.3900
C3 C4 1.3900
C4 H4 0.9300
C4 C5 1.3900
C5 H5A 0.9300
C8 H8 0.9300
C8 C9 1.362(17)
C11 C10 1.443(13)
C11 C12 1.398(18)
C16 C17 1.3900
C16 C21 1.3900
C16 C14 1.537(12)
C16 C15 1.82(6)
C17 H17 0.9300
C17 C18 1.3900
C18 H18 0.9300
C18 C19 1.3900
C19 C20 1.3900
C20 C21 1.3900
C20 O6 1.19(2)
C21 H21 0.9300
C35 H35 0.9300
C35 C36 1.391(18)
C36 H36 0.9300
C36 C37 1.36(2)
C37 H37 0.9300
C37 C38 1.394(18)
C38 C39 1.383(16)
C38 C40 1.466(19)
C39 C43 1.447(16)
C40 H40 0.9300
C40 C41 1.324(19)
C41 H41 0.9300
C41 C42 1.456(17)
C42 C43 1.429(16)
C42 C46 1.396(18)
C46 H46 0.9300
C46 C45 1.366(17)
C45 H45 0.9300
C45 C44 1.395(16)
C44 H44 0.9300
C23 H23 0.9300
C23 C24 1.376(17)
C24 H24 0.9300
C24 C25 1.359(19)
C25 H25 0.9300
C25 C26 1.436(18)
C26 C27 1.416(15)
C26 C28 1.406(17)
C27 C31 1.375(16)
C28 H28 0.9300
C28 C29 1.372(19)
C29 H29 0.9300
C29 C30 1.400(19)
C30 C31 1.431(15)
C30 C34 1.385(19)
C32 H32 0.9300
C32 C33 1.415(17)
C33 H33 0.9300
C33 C34 1.32(2)
C34 H34 0.9300
P1 F5 1.472(11)
P1 F2 1.599(12)
P1 F7 1.493(12)
P1 F1 1.546(14)
P1 F4 1.459(15)
P1 F6 1.512(14)
P1 F3 1.602(19)
C1 H1A 0.9600
C1 H1B 0.9600
C1 H1C 0.9600
O6 C22 1.472(18)
C22 H22A 0.9600
C22 H22B 0.9600
C22 H22C 0.9600
C10 C9 1.462(17)
C9 H9 0.9300
C13 H13A 0.9300
C13 H13 0.9300
C13 C12 1.407(18)
C13 C14 1.338(2)
C13 C15 1.18(4)
O4 C12 1.257(15)
C14 H14 0.9300
F1 F4 1.71(2)
C15 H15 0.9300

loop_
_geom_torsion_atom_site_label_1
_geom_torsion_atom_site_label_2
_geom_torsion_atom_site_label_3
_geom_torsion_atom_site_label_4
_geom_torsion
Ru1 O3 C10 C11 -3.8(15)
Ru1 O3 C10 C9 172.6(7)
Ru1 N1 C23 C24 -177.1(9)
Ru1 N1 C27 C26 178.2(7)
Ru1 N1 C27 C31 -3.7(11)
Ru1 N2 C31 C27 0.2(12)
Ru1 N2 C31 C30 179.7(8)
Ru1 N2 C32 C33 -178.9(9)
Ru1 N4 C43 C39 0.4(13)
Ru1 N4 C43 C42 177.1(8)
Ru1 N4 C44 C45 -176.8(8)
Ru1 N3 C35 C36 178.3(9)
Ru1 N3 C39 C38 -179.2(9)
Ru1 N3 C39 C43 1.6(12)
Ru1 O4 C12 C11 -10.4(19)
Ru1 O4 C12 C13 174.7(8)
O3 C10 C9 C8 -13.2(16)
O1 C3 C4 C5 176.3(12)
O5 C19 C20 C21 -177.6(12)
O5 C19 C20 O6 9.0(14)
N1 C23 C24 C25 0(2)
N1 C27 C31 N2 2.4(14)
N1 C27 C31 C30 -177.1(9)
N2 C32 C33 C34 1(2)
N3 C35 C36 C37 3(2)
N3 C39 C43 N4 -1.3(15)
N3 C39 C43 C42 -178.1(10)
O2 C2 C3 O1 5.0(14)
O2 C2 C3 C4 -178.1(14)
C6 C7 C2 O2 177.4(19)
C6 C7 C2 C3 0.0
C6 C8 C9 C10 178.7(10)
C7 C6 C5 C4 0.0
C7 C6 C8 C9 -173.0(10)
C7 C2 C3 O1 -177.0(10)
C7 C2 C3 C4 0.0
C2 C3 C4 C5 0.0
C3 C4 C5 C6 0.0
C5 C6 C7 C2 0.0
C5 C6 C8 C9 4.2(14)
C8 C6 C7 C2 177.3(8)
C8 C6 C5 C4 -177.1(9)
C11 C10 C9 C8 163.5(11)
C16 C17 C18 C19 0.0
C17 C16 C21 C20 0.0
C17 C16 C14 C13 170.0(16)
C17 C16 C15 C13 34(7)
C17 C18 C19 O5 177.8(11)
C17 C18 C19 C20 0.0
C18 C19 C20 C21 0.0
C18 C19 C20 O6 -173.4(16)
C19 C20 C21 C16 0.0
C19 C20 O6 C22 171(2)
C21 C16 C17 C18 0.0
C21 C20 O6 C22 -2(3)
C35 N3 C39 C38 2.7(17)
C35 N3 C39 C43 -176.5(11)
C35 C36 C37 C38 -1(2)
C36 C37 C38 C39 -0.2(19)
C36 C37 C38 C40 -179.8(13)
C37 C38 C39 N3 -0.7(18)
C37 C38 C39 C43 178.5(11)
C37 C38 C40 C41 -179.8(13)
C38 C39 C43 N4 179.4(10)
C38 C39 C43 C42 2.7(17)
C38 C40 C41 C42 0(2)
C39 N3 C35 C36 -3.9(19)
C39 C38 C40 C41 0.5(19)
C40 C38 C39 N3 179.0(11)
C40 C38 C39 C43 -1.8(17)
C40 C41 C42 C43 0.8(19)
C40 C41 C42 C46 -179.9(13)
C41 C42 C43 N4 -178.7(11)
C41 C42 C43 C39 -2.1(16)
C41 C42 C46 C45 180.0(12)
C42 C46 C45 C44 1.0(19)
C43 N4 C44 C45 3.7(17)
C43 C42 C46 C45 -0.7(18)
C46 C42 C43 N4 1.9(17)
C46 C42 C43 C39 178.6(11)
C46 C45 C44 N4 -2.5(19)
C44 N4 C43 C39 180.0(10)
C44 N4 C43 C42 -3.3(16)
C23 N1 C27 C26 -0.4(15)
C23 N1 C27 C31 177.7(10)
C23 C24 C25 C26 -2(2)
C24 C25 C26 C27 2.7(16)
C24 C25 C26 C28 -176.2(11)
C25 C26 C27 N1 -1.6(15)
C25 C26 C27 C31 -179.6(10)
C25 C26 C28 C29 177.6(11)
C26 C27 C31 N2 -179.5(9)
C26 C27 C31 C30 1.0(15)
C26 C28 C29 C30 3.0(19)
C27 N1 C23 C24 1.2(17)
C27 C26 C28 C29 -1.3(17)
C28 C26 C27 N1 177.3(10)
C28 C26 C27 C31 -0.6(15)
C28 C29 C30 C31 -2.6(17)
C28 C29 C30 C34 -179.8(12)
C29 C30 C31 N2 -178.9(10)
C29 C30 C31 C27 0.6(15)
C29 C30 C34 C33 177.0(12)
C31 N2 C32 C33 -2.8(17)
C31 C30 C34 C33 -0.2(19)
C32 N2 C31 C27 -176.5(10)
C32 N2 C31 C30 3.0(15)
C32 C33 C34 C30 0(2)
C34 C30 C31 N2 -1.4(16)
C34 C30 C31 C27 178.1(11)
F5 P1 F1 F4 20(3)
F5 P1 F4 F1 -173.4(10)
F2 P1 F1 F4 91.9(10)
F2 P1 F4 F1 -85.2(10)
F7 P1 F1 F4 -176.2(11)
F7 P1 F4 F1 12(3)
C1 O2 C2 C7 9(3)
C1 O2 C2 C3 -173(2)
O6 C20 C21 C16 172(2)
C10 C11 C12 C13 175.8(13)
C10 C11 C12 O4 2(2)
C12 C11 C10 O3 7(2)
C12 C11 C10 C9 -169.8(12)
C12 C13 C14 C16 174.8(15)
C12 C13 C15 C16 -159(3)
C14 C16 C17 C18 -176.5(13)
C14 C13 C12 C11 26(3)
C14 C13 C12 O4 -159(2)
C15 C16 C17 C18 167(5)
C15 C13 C12 C11 158(5)
C15 C13 C12 O4 -26(5)
